data_4344685
loop_
_publ_author_name
'Werner, Tamas W.'
'Reschke, Stephan'
'Bunzen, Hana'
'von Nidda, Hans-Albrecht Krug'
'Deisenhofer, Joachim'
'Loidl, Alois'
'Volkmer, Dirk'

_publ_section_title
;
 [Co5Tp*4(Me2bta)6]: A Highly Symmetrical Pentanuclear Kuratowski Complex
 Featuring Tris(pyrazolyl)borate and Benzotriazolate Ligands.
;
_journal_issue 3
_journal_name_full 'Inorganic chemistry'
_journal_page_first 1053
_journal_page_last 1060
_journal_paper_doi 10.1021/acs.inorgchem.5b01982
_journal_volume 55
_journal_year 2016
_chemical_formula_moiety 'C108 H136 B4 Co5 N42'
_chemical_formula_sum 'C108 H136 B4 Co5 N42'
_chemical_formula_weight 2360.47
_space_group_crystal_system tetragonal
_space_group_IT_number 114
_space_group_name_Hall 'P -4 2n'
_space_group_name_H-M_alt 'P -4 21 c'
_symmetry_space_group_name_Hall 'P -4 2n'
_symmetry_space_group_name_H-M 'P -4 21 c'
_atom_sites_solution_hydrogens geom
_audit_creation_method SHELXL-2013
_cell_angle_alpha 90
_cell_angle_beta 90
_cell_angle_gamma 90
_cell_formula_units_Z 2
_cell_length_a 17.4852(6)
_cell_length_b 17.4852(6)
_cell_length_c 19.1052(6)
_cell_measurement_reflns_used 9742
_cell_measurement_temperature 283(2)
_cell_measurement_theta_max 24.97
_cell_measurement_theta_min 2.43
_cell_volume 5841.1(3)
_computing_cell_refinement 'Bruker SAINT'
_computing_data_collection 'Bruker APEX2'
_computing_data_reduction 'Bruker SAINT'
_computing_molecular_graphics Mercury
_computing_publication_material Word
_computing_structure_refinement 'SHELXL-97 (Sheldrick, 1997)'
_computing_structure_solution 'SHELXS-97 (Sheldrick, 1990)'
_diffrn_ambient_temperature 283(2)
_diffrn_measured_fraction_theta_full 0.997
_diffrn_measured_fraction_theta_max 0.997
_diffrn_measurement_device_type 'Bruker D8 Venture'
_diffrn_measurement_method '\f and \w scans'
_diffrn_radiation_type MoK\a
_diffrn_radiation_wavelength 0.71073
_diffrn_reflns_av_R_equivalents 0.0508
_diffrn_reflns_av_unetI/netI 0.0192
_diffrn_reflns_laue_measured_fraction_full 0.997
_diffrn_reflns_laue_measured_fraction_max 0.997
_diffrn_reflns_limit_h_max 20
_diffrn_reflns_limit_h_min -20
_diffrn_reflns_limit_k_max 20
_diffrn_reflns_limit_k_min -20
_diffrn_reflns_limit_l_max 20
_diffrn_reflns_limit_l_min -22
_diffrn_reflns_number 90772
_diffrn_reflns_point_group_measured_fraction_full 0.979
_diffrn_reflns_point_group_measured_fraction_max 0.998
_diffrn_reflns_theta_full 25.062
_diffrn_reflns_theta_max 25.062
_diffrn_reflns_theta_min 2.430
_diffrn_source 'fine-focus sealed tube'
_exptl_absorpt_coefficient_mu 0.761
_exptl_absorpt_correction_T_max 0.7452
_exptl_absorpt_correction_T_min 0.6716
_exptl_absorpt_correction_type multi-scan
_exptl_absorpt_process_details 'SADABS V2012/1 (Bruker AXS Inc.)'
_exptl_crystal_colour yellow
_exptl_crystal_density_diffrn 1.342
_exptl_crystal_density_method 'not measured'
_exptl_crystal_description block-shaped
_exptl_crystal_F_000 2466
_exptl_crystal_size_max 0.13
_exptl_crystal_size_mid 0.06
_exptl_crystal_size_min 0.05
_refine_diff_density_max 0.449
_refine_diff_density_min -0.217
_refine_diff_density_rms 0.064
_refine_ls_abs_structure_details
;
 Flack x determined using 1986 quotients [(I+)-(I-)]/[(I+)+(I-)]
 (Parsons and Flack (2004), Acta Cryst. A60, s61).
;
_refine_ls_abs_structure_Flack -0.016(4)
_refine_ls_extinction_method none
_refine_ls_goodness_of_fit_ref 1.112
_refine_ls_hydrogen_treatment constr
_refine_ls_matrix_type full
_refine_ls_number_parameters 368
_refine_ls_number_reflns 5177
_refine_ls_number_restraints 0
_refine_ls_restrained_S_all 1.112
_refine_ls_R_factor_all 0.0457
_refine_ls_R_factor_gt 0.0378
_refine_ls_shift/su_max 0.014
_refine_ls_shift/su_mean 0.001
_refine_ls_structure_factor_coef Fsqd
_refine_ls_weighting_details 'w=1/[\s^2^(Fo^2^)+(0.0680P)^2^+1.2626P] where P=(Fo^2^+2Fc^2^)/3'
_refine_ls_weighting_scheme calc
_refine_ls_wR_factor_gt 0.0997
_refine_ls_wR_factor_ref 0.1085
_reflns_Friedel_coverage 0.814
_reflns_friedel_fraction_full 0.979
_reflns_friedel_fraction_max 0.999
_reflns_number_gt 4664
_reflns_number_total 5177
_reflns_threshold_expression 'I > 2\s(I)'
_cod_data_source_file ic5b01982_si_001.cif
_cod_data_source_block Co5Tp4Me2bta6
_cod_original_cell_volume 5841.1(4)
_cod_database_code 4344685
_shelx_space_group_comment
;
The symmetry employed for this shelxl refinement is uniquely defined
by the following loop, which should always be used as a source of
symmetry information in preference to the above space-group names.
They are only intended as comments.
;
_shelxl_version_number 2013-3

loop_
_space_group_symop_operation_xyz
'x, y, z'
'-x, -y, z'
'y, -x, -z'
'-y, x, -z'
'-x+1/2, y+1/2, -z+1/2'
'x+1/2, -y+1/2, -z+1/2'
'-y+1/2, -x+1/2, z+1/2'
'y+1/2, x+1/2, z+1/2'

loop_
_atom_site_label
_atom_site_type_symbol
_atom_site_fract_x
_atom_site_fract_y
_atom_site_fract_z
_atom_site_U_iso_or_equiv
_atom_site_adp_type
_atom_site_occupancy
_atom_site_site_symmetry_order
_atom_site_calc_flag
_atom_site_refinement_flags_posn
_atom_site_refinement_flags_adp
_atom_site_refinement_flags_occupancy
Co1 Co 0.5000 0.5000 0.0000 0.0374(3) Uani 1 4 d S T P
Co2 Co 0.67805(3) 0.51477(3) 0.11383(3) 0.04563(19) Uani 1 1 d . . .
B1 B 0.8167(4) 0.5350(5) 0.2201(4) 0.0726(18) Uani 1 1 d . . .
H1 H 0.8599 0.5415 0.2522 0.087 Uiso 1 1 calc R U .
N1 N 0.6594(2) 0.4260(2) 0.03932(19) 0.0452(8) Uani 1 1 d . . .
N2 N 0.5959(2) 0.4185(2) 0.0006(2) 0.0400(7) Uani 1 1 d . . .
N3 N 0.5985(2) 0.3559(2) -0.03875(19) 0.0452(8) Uani 1 1 d . . .
N4 N 0.5000 0.5000 0.1116(2) 0.0411(10) Uani 1 2 d S T P
N5 N 0.5632(2) 0.5036(2) 0.15039(16) 0.0465(8) Uani 1 1 d . . .
N6 N 0.6967(3) 0.6062(3) 0.1912(2) 0.0602(11) Uani 1 1 d . . .
N7 N 0.7549(3) 0.5943(3) 0.2372(3) 0.0710(13) Uani 1 1 d . . .
N8 N 0.7983(2) 0.5278(2) 0.0882(2) 0.0583(10) Uani 1 1 d . . .
N9 N 0.8442(3) 0.5468(3) 0.1441(3) 0.0708(12) Uani 1 1 d . . .
N10 N 0.7193(3) 0.4354(3) 0.1918(2) 0.0609(11) Uani 1 1 d . . .
N11 N 0.7834(3) 0.4556(3) 0.2290(2) 0.0716(13) Uani 1 1 d . . .
C1 C 0.7054(3) 0.3654(3) 0.0234(2) 0.0458(10) Uani 1 1 d . . .
C2 C 0.7790(3) 0.3446(3) 0.0466(3) 0.0579(12) Uani 1 1 d . . .
H2 H 0.8045 0.3737 0.0800 0.069 Uiso 1 1 calc R U .
C3 C 0.8119(3) 0.2805(3) 0.0188(3) 0.0623(13) Uani 1 1 d . . .
C4 C 0.8924(4) 0.2593(5) 0.0410(4) 0.092(2) Uani 1 1 d . . .
H4A H 0.8940 0.2061 0.0532 0.137 Uiso 1 1 calc R U .
H4B H 0.9069 0.2895 0.0808 0.137 Uiso 1 1 calc R U .
H4C H 0.9271 0.2689 0.0031 0.137 Uiso 1 1 calc R U .
C5 C 0.7714(3) 0.2339(3) -0.0304(3) 0.0617(13) Uani 1 1 d . . .
C6 C 0.8059(4) 0.1603(4) -0.0576(4) 0.0875(19) Uani 1 1 d . . .
H6A H 0.7727 0.1385 -0.0922 0.131 Uiso 1 1 calc R U .
H6B H 0.8121 0.1249 -0.0196 0.131 Uiso 1 1 calc R U .
H6C H 0.8549 0.1708 -0.0782 0.131 Uiso 1 1 calc R U .
C7 C 0.7002(3) 0.2535(3) -0.0527(3) 0.0554(11) Uani 1 1 d . . .
H7 H 0.6739 0.2234 -0.0847 0.067 Uiso 1 1 calc R U .
C8 C 0.6673(2) 0.3215(3) -0.0254(2) 0.0452(10) Uani 1 1 d . . .
C9 C 0.5392(3) 0.5022(3) 0.21902(19) 0.0483(10) Uani 1 1 d . . .
C10 C 0.5805(3) 0.5054(3) 0.2821(2) 0.0574(12) Uani 1 1 d . . .
H10 H 0.6336 0.5089 0.2820 0.069 Uiso 1 1 calc R U .
C11 C 0.5402(3) 0.5033(3) 0.3438(2) 0.0570(11) Uani 1 1 d . . .
C12 C 0.5832(4) 0.5099(4) 0.4114(2) 0.0777(17) Uani 1 1 d . . .
H12A H 0.5643 0.5529 0.4374 0.117 Uiso 1 1 calc R U .
H12B H 0.6366 0.5170 0.4019 0.117 Uiso 1 1 calc R U .
H12C H 0.5762 0.4640 0.4383 0.117 Uiso 1 1 calc R U .
C13 C 0.6516(4) 0.6596(4) 0.2188(3) 0.0731(16) Uani 1 1 d . . .
C14 C 0.5817(4) 0.6896(4) 0.1832(4) 0.0864(19) Uani 1 1 d . . .
H14A H 0.5499 0.7152 0.2168 0.130 Uiso 1 1 calc R U .
H14B H 0.5539 0.6479 0.1628 0.130 Uiso 1 1 calc R U .
H14C H 0.5964 0.7249 0.1472 0.130 Uiso 1 1 calc R U .
C15 C 0.6799(5) 0.6810(4) 0.2847(4) 0.091(2) Uani 1 1 d . . .
H15 H 0.6589 0.7168 0.3151 0.110 Uiso 1 1 calc R U .
C16 C 0.7434(5) 0.6394(4) 0.2947(3) 0.087(2) Uani 1 1 d . . .
C17 C 0.7966(6) 0.6328(6) 0.3579(4) 0.121(3) Uani 1 1 d . . .
H17A H 0.7791 0.6662 0.3944 0.182 Uiso 1 1 calc R U .
H17B H 0.8476 0.6469 0.3444 0.182 Uiso 1 1 calc R U .
H17C H 0.7965 0.5810 0.3746 0.182 Uiso 1 1 calc R U .
C18 C 0.6972(4) 0.3670(4) 0.2174(3) 0.0729(16) Uani 1 1 d . . .
C19 C 0.6285(5) 0.3266(4) 0.1896(4) 0.097(2) Uani 1 1 d . . .
H19A H 0.6379 0.2725 0.1888 0.146 Uiso 1 1 calc R U .
H19B H 0.6180 0.3442 0.1430 0.146 Uiso 1 1 calc R U .
H19C H 0.5853 0.3371 0.2191 0.146 Uiso 1 1 calc R U .
C20 C 0.7452(5) 0.3456(5) 0.2712(4) 0.094(2) Uani 1 1 d . . .
H20 H 0.7422 0.3009 0.2974 0.113 Uiso 1 1 calc R U .
C21 C 0.7976(5) 0.4019(5) 0.2788(4) 0.088(2) Uani 1 1 d . . .
C22 C 0.8636(6) 0.4085(6) 0.3294(5) 0.132(4) Uani 1 1 d . . .
H22A H 0.8524 0.3796 0.3709 0.198 Uiso 1 1 calc R U .
H22B H 0.8712 0.4612 0.3415 0.198 Uiso 1 1 calc R U .
H22C H 0.9092 0.3887 0.3079 0.198 Uiso 1 1 calc R U .
C23 C 0.8379(3) 0.5394(3) 0.0302(3) 0.0674(14) Uani 1 1 d . . .
C24 C 0.8051(4) 0.5241(4) -0.0408(3) 0.0787(17) Uani 1 1 d . . .
H24A H 0.8442 0.5305 -0.0755 0.118 Uiso 1 1 calc R U .
H24B H 0.7642 0.5594 -0.0498 0.118 Uiso 1 1 calc R U .
H24C H 0.7858 0.4728 -0.0426 0.118 Uiso 1 1 calc R U .
C25 C 0.9099(4) 0.5681(5) 0.0487(5) 0.100(2) Uani 1 1 d . . .
H25 H 0.9488 0.5820 0.0181 0.120 Uiso 1 1 calc R U .
C26 C 0.9122(4) 0.5717(5) 0.1207(4) 0.093(2) Uani 1 1 d . . .
C27 C 0.9751(5) 0.6014(8) 0.1666(5) 0.150(4) Uani 1 1 d . . .
H27A H 1.0179 0.6160 0.1381 0.224 Uiso 1 1 calc R U .
H27B H 0.9906 0.5622 0.1988 0.224 Uiso 1 1 calc R U .
H27C H 0.9571 0.6451 0.1922 0.224 Uiso 1 1 calc R U .

loop_
_atom_site_aniso_label
_atom_site_aniso_U_11
_atom_site_aniso_U_22
_atom_site_aniso_U_33
_atom_site_aniso_U_23
_atom_site_aniso_U_13
_atom_site_aniso_U_12
Co1 0.0450(4) 0.0450(4) 0.0221(4) 0.000 0.000 0.000
Co2 0.0483(3) 0.0559(4) 0.0326(3) 0.0015(2) -0.0050(3) -0.0027(3)
B1 0.062(4) 0.100(5) 0.056(3) 0.007(3) -0.019(3) -0.003(4)
N1 0.050(2) 0.050(2) 0.0357(19) 0.0018(16) -0.0031(16) -0.0014(17)
N2 0.0445(18) 0.0447(18) 0.0307(15) -0.0002(15) 0.0019(15) 0.0019(14)
N3 0.051(2) 0.048(2) 0.0373(19) -0.0050(17) 0.0003(15) 0.0037(16)
N4 0.044(2) 0.054(3) 0.025(2) 0.000 0.000 -0.002(2)
N5 0.0485(19) 0.063(2) 0.0280(15) -0.0024(18) -0.0025(14) -0.0017(18)
N6 0.065(3) 0.070(3) 0.045(2) -0.006(2) -0.009(2) -0.007(2)
N7 0.068(3) 0.087(3) 0.058(3) -0.008(2) -0.016(2) -0.012(3)
N8 0.051(2) 0.069(3) 0.055(2) 0.0045(19) -0.0003(19) -0.0020(19)
N9 0.049(2) 0.089(3) 0.074(3) 0.010(2) -0.010(2) -0.009(2)
N10 0.065(3) 0.071(3) 0.046(2) 0.008(2) -0.005(2) 0.004(2)
N11 0.070(3) 0.093(3) 0.052(3) 0.014(2) -0.016(2) 0.003(2)
C1 0.049(2) 0.049(2) 0.040(2) 0.0064(18) 0.0000(18) 0.0014(19)
C2 0.054(3) 0.063(3) 0.057(3) 0.010(2) -0.003(2) 0.003(2)
C3 0.057(3) 0.068(3) 0.062(3) 0.012(2) 0.000(2) 0.013(3)
C4 0.060(4) 0.110(5) 0.105(6) 0.001(4) -0.009(3) 0.027(4)
C5 0.062(3) 0.064(3) 0.060(3) 0.006(2) 0.013(2) 0.012(3)
C6 0.085(4) 0.087(4) 0.091(5) -0.003(4) 0.002(4) 0.034(4)
C7 0.055(3) 0.058(3) 0.054(3) -0.003(2) 0.004(2) 0.004(2)
C8 0.041(2) 0.052(2) 0.042(2) 0.0044(19) 0.0054(17) 0.006(2)
C9 0.066(2) 0.053(2) 0.0261(17) 0.001(2) -0.0028(17) -0.003(2)
C10 0.063(3) 0.076(3) 0.034(2) -0.001(2) -0.005(2) -0.001(3)
C11 0.078(3) 0.067(3) 0.0267(18) -0.001(2) -0.0028(19) 0.007(3)
C12 0.099(4) 0.100(4) 0.033(2) 0.005(3) -0.008(3) 0.005(4)
C13 0.088(4) 0.073(4) 0.059(3) -0.013(3) 0.002(3) -0.007(3)
C14 0.095(5) 0.070(4) 0.094(5) -0.013(3) -0.001(4) 0.015(3)
C15 0.121(6) 0.081(4) 0.072(4) -0.023(3) -0.006(4) -0.006(4)
C16 0.109(5) 0.089(5) 0.062(4) -0.018(3) -0.011(4) -0.023(4)
C17 0.135(7) 0.153(8) 0.076(5) -0.030(5) -0.029(5) -0.030(6)
C18 0.082(4) 0.075(4) 0.061(3) 0.016(3) 0.007(3) 0.008(3)
C19 0.117(6) 0.075(4) 0.100(5) 0.026(4) 0.000(4) -0.011(4)
C20 0.112(6) 0.094(5) 0.077(5) 0.033(4) -0.001(4) 0.019(5)
C21 0.103(5) 0.098(5) 0.062(4) 0.018(3) -0.018(4) 0.028(4)
C22 0.139(8) 0.160(8) 0.097(6) 0.026(6) -0.054(6) 0.034(7)
C23 0.069(4) 0.063(3) 0.070(3) 0.013(3) 0.010(3) 0.003(3)
C24 0.093(4) 0.084(4) 0.059(3) 0.011(3) 0.024(3) -0.001(3)
C25 0.063(4) 0.120(6) 0.116(6) 0.018(5) 0.027(4) -0.016(4)
C26 0.056(3) 0.129(6) 0.095(5) 0.008(5) -0.005(3) -0.016(3)
C27 0.082(5) 0.227(12) 0.141(8) 0.019(8) -0.025(5) -0.056(7)

loop_
_atom_type_symbol
_atom_type_description
_atom_type_scat_dispersion_real
_atom_type_scat_dispersion_imag
_atom_type_scat_source
C C 0.0033 0.0016 'International Tables Vol C Tables 4.2.6.8 and 6.1.1.4'
H H 0.0000 0.0000 'International Tables Vol C Tables 4.2.6.8 and 6.1.1.4'
B B 0.0013 0.0007 'International Tables Vol C Tables 4.2.6.8 and 6.1.1.4'
Co Co 0.3494 0.9721 'International Tables Vol C Tables 4.2.6.8 and 6.1.1.4'
N N 0.0061 0.0033 'International Tables Vol C Tables 4.2.6.8 and 6.1.1.4'

loop_
_geom_angle_atom_site_label_1
_geom_angle_atom_site_label_2
_geom_angle_atom_site_label_3
_geom_angle
_geom_angle_site_symmetry_1
_geom_angle_site_symmetry_3
N4 Co1 N4 180.0 3_565 .
N4 Co1 N2 90.32(11) 3_565 .
N4 Co1 N2 89.68(11) . .
N4 Co1 N2 89.68(11) 3_565 4_655
N4 Co1 N2 90.32(11) . 4_655
N2 Co1 N2 90.003(2) . 4_655
N4 Co1 N2 89.68(11) 3_565 3_565
N4 Co1 N2 90.32(11) . 3_565
N2 Co1 N2 90.001(1) . 3_565
N2 Co1 N2 179.4(2) 4_655 3_565
N4 Co1 N2 90.32(11) 3_565 2_665
N4 Co1 N2 89.68(11) . 2_665
N2 Co1 N2 179.4(2) . 2_665
N2 Co1 N2 90.002(1) 4_655 2_665
N2 Co1 N2 90.002(2) 3_565 2_665
N1 Co2 N3 90.46(13) . 4_655
N1 Co2 N5 90.45(14) . .
N3 Co2 N5 91.18(15) 4_655 .
N1 Co2 N10 92.52(16) . .
N3 Co2 N10 175.81(16) 4_655 .
N5 Co2 N10 91.74(16) . .
N1 Co2 N8 94.24(15) . .
N3 Co2 N8 92.63(15) 4_655 .
N5 Co2 N8 173.93(14) . .
N10 Co2 N8 84.22(17) . .
N1 Co2 N6 179.63(17) . .
N3 Co2 N6 89.64(16) 4_655 .
N5 Co2 N6 89.19(16) . .
N10 Co2 N6 87.39(17) . .
N8 Co2 N6 86.11(17) . .
N11 B1 N7 109.0(5) . .
N11 B1 N9 110.4(6) . .
N7 B1 N9 109.2(5) . .
N2 N1 C1 106.8(4) . .
N2 N1 Co2 124.6(3) . .
C1 N1 Co2 128.6(3) . .
N3 N2 N1 111.4(3) . .
N3 N2 Co1 123.8(3) . .
N1 N2 Co1 124.7(3) . .
N2 N3 C8 106.7(4) . .
N2 N3 Co2 125.9(3) . 3_565
C8 N3 Co2 127.3(3) . 3_565
N5 N4 N5 112.4(4) . 2_665
N5 N4 Co1 123.8(2) . .
N5 N4 Co1 123.8(2) 2_665 .
N4 N5 C9 106.1(3) . .
N4 N5 Co2 127.1(2) . .
C9 N5 Co2 126.8(3) . .
C13 N6 N7 107.1(5) . .
C13 N6 Co2 133.5(4) . .
N7 N6 Co2 115.7(4) . .
N6 N7 C16 108.8(5) . .
N6 N7 B1 119.6(5) . .
C16 N7 B1 131.6(6) . .
C23 N8 N9 107.9(4) . .
C23 N8 Co2 135.4(4) . .
N9 N8 Co2 114.6(3) . .
C26 N9 N8 109.7(5) . .
C26 N9 B1 129.3(5) . .
N8 N9 B1 121.0(4) . .
C18 N10 N11 105.9(5) . .
C18 N10 Co2 136.4(4) . .
N11 N10 Co2 117.7(4) . .
C21 N11 N10 109.5(5) . .
C21 N11 B1 129.9(6) . .
N10 N11 B1 119.4(5) . .
N1 C1 C8 107.3(4) . .
N1 C1 C2 132.0(5) . .
C8 C1 C2 120.7(4) . .
C3 C2 C1 118.3(5) . .
C2 C3 C5 120.9(5) . .
C2 C3 C4 118.8(6) . .
C5 C3 C4 120.3(5) . .
C7 C5 C3 121.0(5) . .
C7 C5 C6 118.2(6) . .
C3 C5 C6 120.8(5) . .
C5 C7 C8 117.9(5) . .
N3 C8 C1 107.8(4) . .
N3 C8 C7 131.0(4) . .
C1 C8 C7 121.2(4) . .
C9 C9 N5 107.7(2) 2_665 .
C9 C9 C10 121.0(3) 2_665 .
N5 C9 C10 131.2(4) . .
C11 C10 C9 118.1(5) . .
C10 C11 C11 120.9(3) . 2_665
C10 C11 C12 118.8(5) . .
C11 C11 C12 120.4(3) 2_665 .
N6 C13 C15 109.6(6) . .
N6 C13 C14 123.3(6) . .
C15 C13 C14 127.1(6) . .
C16 C15 C13 106.0(6) . .
C15 C16 N7 108.6(6) . .
C15 C16 C17 131.2(7) . .
N7 C16 C17 120.1(7) . .
N10 C18 C20 109.6(6) . .
N10 C18 C19 121.4(6) . .
C20 C18 C19 128.9(7) . .
C21 C20 C18 107.2(6) . .
C20 C21 N11 107.7(6) . .
C20 C21 C22 130.0(7) . .
N11 C21 C22 122.3(7) . .
N8 C23 C25 108.3(6) . .
N8 C23 C24 122.1(5) . .
C25 C23 C24 129.5(6) . .
C26 C25 C23 107.1(6) . .
N9 C26 C25 107.0(6) . .
N9 C26 C27 124.5(7) . .
C25 C26 C27 128.4(7) . .

loop_
_geom_bond_atom_site_label_1
_geom_bond_atom_site_label_2
_geom_bond_distance
_geom_bond_site_symmetry_2
Co1 N4 2.133(4) 3_565
Co1 N4 2.133(4) .
Co1 N2 2.202(3) .
Co1 N2 2.202(3) 4_655
Co1 N2 2.202(3) 3_565
Co1 N2 2.202(3) 2_665
Co2 N1 2.131(4) .
Co2 N3 2.135(4) 4_655
Co2 N5 2.136(4) .
Co2 N10 2.161(4) .
Co2 N8 2.170(4) .
Co2 N6 2.201(4) .
B1 N11 1.516(9) .
B1 N7 1.533(9) .
B1 N9 1.544(9) .
N1 N2 1.339(5) .
N1 C1 1.365(6) .
N2 N3 1.328(5) .
N3 C8 1.368(6) .
N3 Co2 2.135(4) 3_565
N4 N5 1.331(4) .
N4 N5 1.331(4) 2_665
N5 C9 1.377(5) .
N6 C13 1.331(7) .
N6 N7 1.361(6) .
N7 C16 1.368(8) .
N8 C23 1.322(7) .
N8 N9 1.377(6) .
N9 C26 1.342(8) .
N10 C18 1.349(8) .
N10 N11 1.372(7) .
N11 C21 1.360(8) .
C1 C8 1.380(7) .
C1 C2 1.409(7) .
C2 C3 1.368(7) .
C3 C5 1.432(8) .
C3 C4 1.515(8) .
C5 C7 1.360(7) .
C5 C6 1.514(8) .
C7 C8 1.419(7) .
C9 C9 1.374(10) 2_665
C9 C10 1.405(6) .
C10 C11 1.375(6) .
C11 C11 1.412(11) 2_665
C11 C12 1.499(7) .
C13 C15 1.402(9) .
C13 C14 1.494(9) .
C15 C16 1.342(11) .
C16 C17 1.528(10) .
C18 C20 1.379(10) .
C18 C19 1.492(10) .
C20 C21 1.351(11) .
C21 C22 1.511(10) .
C23 C25 1.400(9) .
C23 C24 1.496(8) .
C25 C26 1.378(10) .
C26 C27 1.500(11) .
